data_4314342
loop_
_publ_author_name
'Marina A. Zhuravleva'
'Robert J. Pcionek'
'Xiaoping Wang'
'Arthur J. Schultz'
'Mercouri G. Kanatzidis'

_publ_section_title
;
 REMGa3Ge and RE3Ni3Ga8Ge3 (M = Ni, Co; RE = Rare-Earth Element): New
 Intermetallics Synthesized in Liquid Gallium. X-ray, Electron, and
 Neutron Structure Determination and Magnetism
;
_journal_name_full 'Inorganic Chemistry'
_journal_page_first 6412
_journal_page_last 6424
_journal_paper_doi 10.1021/ic0341892
_journal_volume 42
_journal_year 2003
_chemical_formula_sum 'Ga8 Gd3 Ge3 Ni2.79'
_chemical_formula_weight 1411.08
_chemical_name_systematic
;
?
;
_space_group_IT_number 123
_symmetry_cell_setting tetragonal
_symmetry_space_group_name_Hall '-P 4 2'
_symmetry_space_group_name_H-M 'P 4/m m m'
_atom_sites_solution_hydrogens geom
_atom_sites_solution_primary direct
_atom_sites_solution_secondary difmap
_audit_creation_method SHELXL-97
_cell_angle_alpha 90.00
_cell_angle_beta 90.00
_cell_angle_gamma 90.00
_cell_formula_units_Z 1
_cell_length_a 4.1809(18)
_cell_length_b 4.1809(18)
_cell_length_c 17.035(11)
_cell_measurement_temperature 571(2)
_cell_volume 297.8(3)
_computing_structure_refinement 'SHELXL-97 (Sheldrick, 1997)'
_computing_structure_solution 'SHELXS-97 (Sheldrick, 1990)'
_diffrn_ambient_temperature 571(2)
_diffrn_measured_fraction_theta_full 0.924
_diffrn_measured_fraction_theta_max 0.924
_diffrn_radiation_monochromator graphite
_diffrn_radiation_source 'fine-focus sealed tube'
_diffrn_radiation_type MoK\a
_diffrn_radiation_wavelength 0.71073
_diffrn_reflns_av_R_equivalents 0.0850
_diffrn_reflns_av_sigmaI/netI 0.0400
_diffrn_reflns_limit_h_max 6
_diffrn_reflns_limit_h_min -6
_diffrn_reflns_limit_k_max 6
_diffrn_reflns_limit_k_min -6
_diffrn_reflns_limit_l_max 25
_diffrn_reflns_limit_l_min -26
_diffrn_reflns_number 3830
_diffrn_reflns_theta_full 33.27
_diffrn_reflns_theta_max 33.27
_diffrn_reflns_theta_min 11.02
_exptl_absorpt_coefficient_mu 45.870
_exptl_crystal_density_diffrn 7.869
_exptl_crystal_density_method 'not measured'
_exptl_crystal_F_000 614
_refine_diff_density_max 2.744
_refine_diff_density_min -4.546
_refine_diff_density_rms 0.512
_refine_ls_extinction_coef 0.070(5)
_refine_ls_extinction_expression Fc^*^=kFc[1+0.001xFc^2^\l^3^/sin(2\q)]^-1/4^
_refine_ls_extinction_method SHELXL
_refine_ls_goodness_of_fit_ref 1.001
_refine_ls_hydrogen_treatment mixed
_refine_ls_matrix_type full
_refine_ls_number_parameters 35
_refine_ls_number_reflns 391
_refine_ls_number_restraints 0
_refine_ls_restrained_S_all 1.001
_refine_ls_R_factor_all 0.0414
_refine_ls_R_factor_gt 0.0360
_refine_ls_shift/su_max 0.933
_refine_ls_shift/su_mean 0.036
_refine_ls_structure_factor_coef Fsqd
_refine_ls_weighting_details 'calc w=1/[\s^2^(Fo^2^)+(0.0575P)^2^+0.0000P] where P=(Fo^2^+2Fc^2^)/3'
_refine_ls_weighting_scheme calc
_refine_ls_wR_factor_gt 0.0889
_refine_ls_wR_factor_ref 0.0909
_reflns_number_gt 318
_reflns_number_total 391
_reflns_threshold_expression >2sigma(I)
_cod_data_source_file ic0341892si20030729_022830_1.cif
_cod_data_source_block 4
_cod_database_code 4314342

loop_
_symmetry_equiv_pos_as_xyz
'x, y, z'
'-x, -y, z'
'-y, x, z'
'y, -x, z'
'-x, y, -z'
'x, -y, -z'
'y, x, -z'
'-y, -x, -z'
'-x, -y, -z'
'x, y, -z'
'y, -x, -z'
'-y, x, -z'
'x, -y, z'
'-x, y, z'
'-y, -x, z'
'y, x, z'

loop_
_atom_site_label
_atom_site_type_symbol
_atom_site_fract_x
_atom_site_fract_y
_atom_site_fract_z
_atom_site_U_iso_or_equiv
_atom_site_adp_type
_atom_site_occupancy
_atom_site_symmetry_multiplicity
_atom_site_calc_flag
_atom_site_refinement_flags
_atom_site_disorder_assembly
_atom_site_disorder_group
Gd1 Gd 0.0000 0.0000 0.0000 0.0093(3) Uani 1 16 d S . .
Gd2 Gd 0.5000 0.5000 0.28622(4) 0.0095(3) Uani 1 8 d S . .
Ge1 Ge 0.5000 0.5000 0.0000 0.099(4) Uani 1 16 d S . .
Ge2 Ge 0.0000 0.0000 0.3318(4) 0.0057(11) Uani 0.59(3) 8 d SP . .
Ge2' Ge 0.0000 0.0000 0.2976(18) 0.026(5) Uani 0.40(4) 8 d SP . .
Ga1 Ga 0.0000 0.5000 0.42328(7) 0.0127(3) Uani 1 4 d S . .
Ga2 Ga 0.0000 0.5000 0.14004(8) 0.0232(4) Uani 1 4 d S . .
Ni1 Ni 0.5000 0.5000 0.5000 0.0100(5) Uani 1 16 d S . .
Ni2 Ni 0.0000 0.0000 0.19592(17) 0.0136(10) Uani 0.714(14) 8 d SP . .
Ni2' Ni 0.5000 0.5000 0.0999(4) 0.010(3) Uani 0.223(14) 8 d SP . .

loop_
_atom_site_aniso_label
_atom_site_aniso_U_11
_atom_site_aniso_U_22
_atom_site_aniso_U_33
_atom_site_aniso_U_23
_atom_site_aniso_U_13
_atom_site_aniso_U_12
Gd1 0.0090(3) 0.0090(3) 0.0099(5) 0.000 0.000 0.000
Gd2 0.0091(3) 0.0091(3) 0.0104(4) 0.000 0.000 0.000
Ge1 0.0062(7) 0.0062(7) 0.285(11) 0.000 0.000 0.000
Ge2 0.0085(9) 0.0085(9) 0.000(3) 0.000 0.000 0.000
Ge2' 0.0073(16) 0.0073(16) 0.062(14) 0.000 0.000 0.000
Ga1 0.0072(5) 0.0147(5) 0.0163(6) 0.000 0.000 0.000
Ga2 0.0246(7) 0.0193(6) 0.0256(8) 0.000 0.000 0.000
Ni1 0.0063(6) 0.0063(6) 0.0173(12) 0.000 0.000 0.000
Ni2 0.0134(11) 0.0134(11) 0.0140(14) 0.000 0.000 0.000
Ni2' 0.015(3) 0.015(3) 0.000(4) 0.000 0.000 0.000

loop_
_atom_type_symbol
_atom_type_description
_atom_type_scat_dispersion_real
_atom_type_scat_dispersion_imag
_atom_type_scat_source
Ni Ni 0.3393 1.1124 'International Tables Vol C Tables 4.2.6.8 and 6.1.1.4'
Ga Ga 0.2307 1.6083 'International Tables Vol C Tables 4.2.6.8 and 6.1.1.4'
Ge Ge 0.1547 1.8001 'International Tables Vol C Tables 4.2.6.8 and 6.1.1.4'
Gd Gd -0.1653 3.9035 'International Tables Vol C Tables 4.2.6.8 and 6.1.1.4'

loop_
_geom_angle_atom_site_label_1
_geom_angle_atom_site_label_2
_geom_angle_atom_site_label_3
_geom_angle
_geom_angle_site_symmetry_1
_geom_angle_site_symmetry_3
_geom_angle_publ_flag
Ge1 Gd1 Ge1 180.0 1_445 . ?
Ge1 Gd1 Ge1 90.0 1_445 1_455 ?
Ge1 Gd1 Ge1 90.0 . 1_455 ?
Ge1 Gd1 Ge1 90.0 1_445 1_545 ?
Ge1 Gd1 Ge1 90.0 . 1_545 ?
Ge1 Gd1 Ge1 180.0 1_455 1_545 ?
Ge1 Gd1 Ga2 117.776(16) 1_445 . ?
Ge1 Gd1 Ga2 62.224(16) . . ?
Ge1 Gd1 Ga2 62.224(16) 1_455 . ?
Ge1 Gd1 Ga2 117.776(16) 1_545 . ?
Ge1 Gd1 Ga2 62.225(16) 1_445 11_455 ?
Ge1 Gd1 Ga2 117.775(16) . 11_455 ?
Ge1 Gd1 Ga2 62.225(16) 1_455 11_455 ?
Ge1 Gd1 Ga2 117.775(16) 1_545 11_455 ?
Ga2 Gd1 Ga2 124.45(3) . 11_455 ?
Ge1 Gd1 Ga2 117.775(16) 1_445 3_655 ?
Ge1 Gd1 Ga2 62.225(16) . 3_655 ?
Ge1 Gd1 Ga2 117.775(16) 1_455 3_655 ?
Ge1 Gd1 Ga2 62.225(16) 1_545 3_655 ?
Ga2 Gd1 Ga2 55.55(3) . 3_655 ?
Ga2 Gd1 Ga2 180.00(3) 11_455 3_655 ?
Ge1 Gd1 Ga2 62.225(16) 1_445 9 ?
Ge1 Gd1 Ga2 117.775(16) . 9 ?
Ge1 Gd1 Ga2 117.775(16) 1_455 9 ?
Ge1 Gd1 Ga2 62.225(16) 1_545 9 ?
Ga2 Gd1 Ga2 180.0 . 9 ?
Ga2 Gd1 Ga2 55.55(3) 11_455 9 ?
Ga2 Gd1 Ga2 124.45(3) 3_655 9 ?
Ge1 Gd1 Ga2 117.775(16) 1_445 11 ?
Ge1 Gd1 Ga2 62.225(16) . 11 ?
Ge1 Gd1 Ga2 117.775(16) 1_455 11 ?
Ge1 Gd1 Ga2 62.225(16) 1_545 11 ?
Ga2 Gd1 Ga2 124.45(3) . 11 ?
Ga2 Gd1 Ga2 82.45(5) 11_455 11 ?
Ga2 Gd1 Ga2 97.55(5) 3_655 11 ?
Ga2 Gd1 Ga2 55.55(3) 9 11 ?
Ge1 Gd1 Ga2 62.225(16) 1_445 1_545 ?
Ge1 Gd1 Ga2 117.775(16) . 1_545 ?
Ge1 Gd1 Ga2 117.775(16) 1_455 1_545 ?
Ge1 Gd1 Ga2 62.225(16) 1_545 1_545 ?
Ga2 Gd1 Ga2 82.45(5) . 1_545 ?
Ga2 Gd1 Ga2 124.45(3) 11_455 1_545 ?
Ga2 Gd1 Ga2 55.55(3) 3_655 1_545 ?
Ga2 Gd1 Ga2 97.55(5) 9 1_545 ?
Ga2 Gd1 Ga2 124.45(3) 11 1_545 ?
Ge1 Gd1 Ga2 117.775(16) 1_445 9_565 ?
Ge1 Gd1 Ga2 62.225(16) . 9_565 ?
Ge1 Gd1 Ga2 62.225(16) 1_455 9_565 ?
Ge1 Gd1 Ga2 117.775(16) 1_545 9_565 ?
Ga2 Gd1 Ga2 97.55(5) . 9_565 ?
Ga2 Gd1 Ga2 55.55(3) 11_455 9_565 ?
Ga2 Gd1 Ga2 124.45(3) 3_655 9_565 ?
Ga2 Gd1 Ga2 82.45(5) 9 9_565 ?
Ga2 Gd1 Ga2 55.55(3) 11 9_565 ?
Ga2 Gd1 Ga2 180.00(3) 1_545 9_565 ?
Ge1 Gd1 Ga2 62.225(16) 1_445 3 ?
Ge1 Gd1 Ga2 117.775(16) . 3 ?
Ge1 Gd1 Ga2 62.225(16) 1_455 3 ?
Ge1 Gd1 Ga2 117.775(16) 1_545 3 ?
Ga2 Gd1 Ga2 55.55(3) . 3 ?
Ga2 Gd1 Ga2 97.55(5) 11_455 3 ?
Ga2 Gd1 Ga2 82.45(5) 3_655 3 ?
Ga2 Gd1 Ga2 124.45(3) 9 3 ?
Ga2 Gd1 Ga2 180.00(3) 11 3 ?
Ga2 Gd1 Ga2 55.55(3) 1_545 3 ?
Ga2 Gd1 Ga2 124.45(3) 9_565 3 ?
Ge2' Gd2 Ge2' 89.76(8) 1_665 1_565 ?
Ge2' Gd2 Ge2' 89.76(8) 1_665 1_655 ?
Ge2' Gd2 Ge2' 172.5(12) 1_565 1_655 ?
Ge2' Gd2 Ge2' 172.5(12) 1_665 . ?
Ge2' Gd2 Ge2' 89.76(8) 1_565 . ?
Ge2' Gd2 Ge2' 89.76(8) 1_655 . ?
Ge2' Gd2 Ge2 161.5(7) 1_665 . ?
Ge2' Gd2 Ge2 89.05(16) 1_565 . ?
Ge2' Gd2 Ge2 89.05(16) 1_655 . ?
Ge2' Gd2 Ge2 11.0(5) . . ?
Ge2' Gd2 Ge2 11.0(5) 1_665 1_665 ?
Ge2' Gd2 Ge2 89.05(16) 1_565 1_665 ?
Ge2' Gd2 Ge2 89.05(16) 1_655 1_665 ?
Ge2' Gd2 Ge2 161.5(7) . 1_665 ?
Ge2 Gd2 Ge2 150.6(3) . 1_665 ?
Ge2' Gd2 Ge2 89.05(16) 1_665 1_565 ?
Ge2' Gd2 Ge2 11.0(5) 1_565 1_565 ?
Ge2' Gd2 Ge2 161.5(7) 1_655 1_565 ?
Ge2' Gd2 Ge2 89.05(16) . 1_565 ?
Ge2 Gd2 Ge2 86.31(6) . 1_565 ?
Ge2 Gd2 Ge2 86.30(6) 1_665 1_565 ?
Ge2' Gd2 Ge2 89.05(16) 1_665 1_655 ?
Ge2' Gd2 Ge2 161.5(7) 1_565 1_655 ?
Ge2' Gd2 Ge2 11.0(5) 1_655 1_655 ?
Ge2' Gd2 Ge2 89.05(16) . 1_655 ?
Ge2 Gd2 Ge2 86.31(6) . 1_655 ?
Ge2 Gd2 Ge2 86.30(6) 1_665 1_655 ?
Ge2 Gd2 Ge2 150.6(3) 1_565 1_655 ?
Ge2' Gd2 Ga1 115.0(5) 1_665 . ?
Ge2' Gd2 Ga1 58.7(5) 1_565 . ?
Ge2' Gd2 Ga1 115.0(5) 1_655 . ?
Ge2' Gd2 Ga1 58.7(5) . . ?
Ge2 Gd2 Ga1 49.81(10) . . ?
Ge2 Gd2 Ga1 105.49(12) 1_665 . ?
Ge2 Gd2 Ga1 49.81(10) 1_565 . ?
Ge2 Gd2 Ga1 105.49(12) 1_655 . ?
Ge2' Gd2 Ga1 58.7(5) 1_665 3_665 ?
Ge2' Gd2 Ga1 58.7(5) 1_565 3_665 ?
Ge2' Gd2 Ga1 115.0(5) 1_655 3_665 ?
Ge2' Gd2 Ga1 115.0(5) . 3_665 ?
Ge2 Gd2 Ga1 105.49(12) . 3_665 ?
Ge2 Gd2 Ga1 49.81(10) 1_665 3_665 ?
Ge2 Gd2 Ga1 49.81(10) 1_565 3_665 ?
Ge2 Gd2 Ga1 105.49(12) 1_655 3_665 ?
Ga1 Gd2 Ga1 56.28(3) . 3_665 ?
Ge2' Gd2 Ga1 58.7(5) 1_665 1_655 ?
Ge2' Gd2 Ga1 115.0(5) 1_565 1_655 ?
Ge2' Gd2 Ga1 58.7(5) 1_655 1_655 ?
Ge2' Gd2 Ga1 115.0(5) . 1_655 ?
Ge2 Gd2 Ga1 105.49(12) . 1_655 ?
Ge2 Gd2 Ga1 49.81(10) 1_665 1_655 ?
Ge2 Gd2 Ga1 105.49(12) 1_565 1_655 ?
Ge2 Gd2 Ga1 49.81(10) 1_655 1_655 ?
Ga1 Gd2 Ga1 83.68(5) . 1_655 ?
Ga1 Gd2 Ga1 56.28(3) 3_665 1_655 ?
Ge2' Gd2 Ga1 115.0(5) 1_665 3_655 ?
Ge2' Gd2 Ga1 115.0(5) 1_565 3_655 ?
Ge2' Gd2 Ga1 58.7(5) 1_655 3_655 ?
Ge2' Gd2 Ga1 58.7(5) . 3_655 ?
Ge2 Gd2 Ga1 49.81(10) . 3_655 ?
Ge2 Gd2 Ga1 105.49(12) 1_665 3_655 ?
Ge2 Gd2 Ga1 105.49(12) 1_565 3_655 ?
Ge2 Gd2 Ga1 49.81(10) 1_655 3_655 ?
Ga1 Gd2 Ga1 56.28(3) . 3_655 ?
Ga1 Gd2 Ga1 83.67(5) 3_665 3_655 ?
Ga1 Gd2 Ga1 56.28(3) 1_655 3_655 ?
Ni2' Ge1 Ni2' 180.0 . 9_665 ?
Ni2' Ge1 Gd1 90.0 . . ?
Ni2' Ge1 Gd1 90.0 9_665 . ?
Ni2' Ge1 Gd1 90.0 . 1_665 ?
Ni2' Ge1 Gd1 90.0 9_665 1_665 ?
Gd1 Ge1 Gd1 180.0 . 1_665 ?
Ni2' Ge1 Gd1 90.0 . 1_655 ?
Ni2' Ge1 Gd1 90.0 9_665 1_655 ?
Gd1 Ge1 Gd1 90.0 . 1_655 ?
Gd1 Ge1 Gd1 90.0 1_665 1_655 ?
Ni2' Ge1 Gd1 90.0 . 1_565 ?
Ni2' Ge1 Gd1 90.0 9_665 1_565 ?
Gd1 Ge1 Gd1 90.0 . 1_565 ?
Gd1 Ge1 Gd1 90.0 1_665 1_565 ?
Gd1 Ge1 Gd1 180.0 1_655 1_565 ?
Ge2' Ge2 Ni2 0.000(4) . . ?
Ge2' Ge2 Ga1 126.72(13) . . ?
Ni2 Ge2 Ga1 126.72(13) . . ?
Ge2' Ge2 Ga1 126.72(13) . 3_655 ?
Ni2 Ge2 Ga1 126.72(13) . 3_655 ?
Ga1 Ge2 Ga1 69.06(13) . 3_655 ?
Ge2' Ge2 Ga1 126.72(13) . 3 ?
Ni2 Ge2 Ga1 126.72(13) . 3 ?
Ga1 Ge2 Ga1 69.06(13) . 3 ?
Ga1 Ge2 Ga1 106.6(3) 3_655 3 ?
Ge2' Ge2 Ga1 126.72(13) . 1_545 ?
Ni2 Ge2 Ga1 126.72(13) . 1_545 ?
Ga1 Ge2 Ga1 106.6(3) . 1_545 ?
Ga1 Ge2 Ga1 69.06(13) 3_655 1_545 ?
Ga1 Ge2 Ga1 69.06(13) 3 1_545 ?
Ge2' Ge2 Gd2 75.29(13) . . ?
Ni2 Ge2 Gd2 75.29(13) . . ?
Ga1 Ge2 Gd2 66.64(3) . . ?
Ga1 Ge2 Gd2 66.64(3) 3_655 . ?
Ga1 Ge2 Gd2 134.43(12) 3 . ?
Ga1 Ge2 Gd2 134.43(12) 1_545 . ?
Ge2' Ge2 Gd2 75.29(13) . 1_445 ?
Ni2 Ge2 Gd2 75.29(13) . 1_445 ?
Ga1 Ge2 Gd2 134.43(12) . 1_445 ?
Ga1 Ge2 Gd2 134.43(12) 3_655 1_445 ?
Ga1 Ge2 Gd2 66.64(3) 3 1_445 ?
Ga1 Ge2 Gd2 66.64(3) 1_545 1_445 ?
Gd2 Ge2 Gd2 150.6(3) . 1_445 ?
Ge2' Ge2 Gd2 75.29(13) . 1_455 ?
Ni2 Ge2 Gd2 75.29(13) . 1_455 ?
Ga1 Ge2 Gd2 66.64(3) . 1_455 ?
Ga1 Ge2 Gd2 134.43(12) 3_655 1_455 ?
Ga1 Ge2 Gd2 66.64(3) 3 1_455 ?
Ga1 Ge2 Gd2 134.43(12) 1_545 1_455 ?
Gd2 Ge2 Gd2 86.31(6) . 1_455 ?
Gd2 Ge2 Gd2 86.31(6) 1_445 1_455 ?
Ge2' Ge2 Gd2 75.29(13) . 1_545 ?
Ni2 Ge2 Gd2 75.29(13) . 1_545 ?
Ga1 Ge2 Gd2 134.43(12) . 1_545 ?
Ga1 Ge2 Gd2 66.64(3) 3_655 1_545 ?
Ga1 Ge2 Gd2 134.43(12) 3 1_545 ?
Ga1 Ge2 Gd2 66.64(3) 1_545 1_545 ?
Gd2 Ge2 Gd2 86.31(6) . 1_545 ?
Gd2 Ge2 Gd2 86.31(6) 1_445 1_545 ?
Gd2 Ge2 Gd2 150.6(3) 1_455 1_545 ?
Ge2 Ge2' Ni2 180.000(1) . . ?
Ge2 Ge2' Gd2 93.7(6) . . ?
Ni2 Ge2' Gd2 86.3(6) . . ?
Ge2 Ge2' Gd2 93.7(6) . 1_445 ?
Ni2 Ge2' Gd2 86.3(6) . 1_445 ?
Gd2 Ge2' Gd2 172.5(12) . 1_445 ?
Ge2 Ge2' Gd2 93.7(6) . 1_455 ?
Ni2 Ge2' Gd2 86.3(6) . 1_455 ?
Gd2 Ge2' Gd2 89.76(8) . 1_455 ?
Gd2 Ge2' Gd2 89.75(8) 1_445 1_455 ?
Ge2 Ge2' Gd2 93.7(6) . 1_545 ?
Ni2 Ge2' Gd2 86.3(6) . 1_545 ?
Gd2 Ge2' Gd2 89.76(8) . 1_545 ?
Gd2 Ge2' Gd2 89.75(8) 1_445 1_545 ?
Gd2 Ge2' Gd2 172.5(12) 1_455 1_545 ?
Ni1 Ga1 Ni1 115.97(6) . 1_455 ?
Ni1 Ga1 Ga1 57.99(3) . 9_566 ?
Ni1 Ga1 Ga1 57.99(3) 1_455 9_566 ?
Ni1 Ga1 Ge2 108.48(6) . 1_565 ?
Ni1 Ga1 Ge2 108.48(6) 1_455 1_565 ?
Ga1 Ga1 Ge2 126.71(13) 9_566 1_565 ?
Ni1 Ga1 Ge2 108.48(6) . . ?
Ni1 Ga1 Ge2 108.48(6) 1_455 . ?
Ga1 Ga1 Ge2 126.72(13) 9_566 . ?
Ge2 Ga1 Ge2 106.6(3) 1_565 . ?
Ni1 Ga1 Ga1 53.160(14) . 3_665 ?
Ni1 Ga1 Ga1 126.839(14) 1_455 3_665 ?
Ga1 Ga1 Ga1 90.0 9_566 3_665 ?
Ge2 Ga1 Ga1 55.47(7) 1_565 3_665 ?
Ge2 Ga1 Ga1 124.53(7) . 3_665 ?
Ni1 Ga1 Ga1 126.839(14) . 3 ?
Ni1 Ga1 Ga1 53.160(14) 1_455 3 ?
Ga1 Ga1 Ga1 90.0 9_566 3 ?
Ge2 Ga1 Ga1 124.53(7) 1_565 3 ?
Ge2 Ga1 Ga1 55.47(7) . 3 ?
Ga1 Ga1 Ga1 180.0 3_665 3 ?
Ni1 Ga1 Ga1 126.839(14) . 3_565 ?
Ni1 Ga1 Ga1 53.160(14) 1_455 3_565 ?
Ga1 Ga1 Ga1 89.999(1) 9_566 3_565 ?
Ge2 Ga1 Ga1 55.47(7) 1_565 3_565 ?
Ge2 Ga1 Ga1 124.53(7) . 3_565 ?
Ga1 Ga1 Ga1 90.0 3_665 3_565 ?
Ga1 Ga1 Ga1 90.0 3 3_565 ?
Ni1 Ga1 Ga1 53.160(14) . 3_655 ?
Ni1 Ga1 Ga1 126.839(14) 1_455 3_655 ?
Ga1 Ga1 Ga1 89.999(1) 9_566 3_655 ?
Ge2 Ga1 Ga1 124.53(7) 1_565 3_655 ?
Ge2 Ga1 Ga1 55.47(7) . 3_655 ?
Ga1 Ga1 Ga1 90.0 3_665 3_655 ?
Ga1 Ga1 Ga1 90.0 3 3_655 ?
Ga1 Ga1 Ga1 180.0 3_565 3_655 ?
Ni1 Ga1 Gd2 80.17(4) . . ?
Ni1 Ga1 Gd2 163.85(4) 1_455 . ?
Ga1 Ga1 Gd2 138.16(3) 9_566 . ?
Ge2 Ga1 Gd2 63.55(9) 1_565 . ?
Ge2 Ga1 Gd2 63.55(9) . . ?
Ga1 Ga1 Gd2 61.859(16) 3_665 . ?
Ga1 Ga1 Gd2 118.143(16) 3 . ?
Ga1 Ga1 Gd2 118.143(16) 3_565 . ?
Ga1 Ga1 Gd2 61.859(16) 3_655 . ?
Ni1 Ga1 Gd2 163.85(4) . 1_455 ?
Ni1 Ga1 Gd2 80.18(4) 1_455 1_455 ?
Ga1 Ga1 Gd2 138.16(3) 9_566 1_455 ?
Ge2 Ga1 Gd2 63.55(9) 1_565 1_455 ?
Ge2 Ga1 Gd2 63.55(9) . 1_455 ?
Ga1 Ga1 Gd2 118.143(15) 3_665 1_455 ?
Ga1 Ga1 Gd2 61.859(16) 3 1_455 ?
Ga1 Ga1 Gd2 61.859(16) 3_565 1_455 ?
Ga1 Ga1 Gd2 118.143(16) 3_655 1_455 ?
Gd2 Ga1 Gd2 83.68(5) . 1_455 ?
Ni2' Ga2 Ni2' 143.8(4) 1_455 . ?
Ni2' Ga2 Ni2 97.40(8) 1_455 . ?
Ni2' Ga2 Ni2 97.40(8) . . ?
Ni2' Ga2 Ni2 97.40(8) 1_455 1_565 ?
Ni2' Ga2 Ni2 97.40(8) . 1_565 ?
Ni2 Ga2 Ni2 131.04(14) . 1_565 ?
Ni2' Ga2 Ga2 132.23(5) 1_455 3_665 ?
Ni2' Ga2 Ga2 47.77(5) . 3_665 ?
Ni2 Ga2 Ga2 130.06(3) . 3_665 ?
Ni2 Ga2 Ga2 49.94(3) 1_565 3_665 ?
Ni2' Ga2 Ga2 47.77(5) 1_455 3 ?
Ni2' Ga2 Ga2 132.23(5) . 3 ?
Ni2 Ga2 Ga2 49.94(3) . 3 ?
Ni2 Ga2 Ga2 130.06(3) 1_565 3 ?
Ga2 Ga2 Ga2 179.999(1) 3_665 3 ?
Ni2' Ga2 Ga2 47.77(5) 1_455 3_565 ?
Ni2' Ga2 Ga2 132.23(5) . 3_565 ?
Ni2 Ga2 Ga2 130.06(3) . 3_565 ?
Ni2 Ga2 Ga2 49.94(3) 1_565 3_565 ?
Ga2 Ga2 Ga2 90.0 3_665 3_565 ?
Ga2 Ga2 Ga2 90.0 3 3_565 ?
Ni2' Ga2 Ga2 132.23(5) 1_455 3_655 ?
Ni2' Ga2 Ga2 47.77(5) . 3_655 ?
Ni2 Ga2 Ga2 49.94(3) . 3_655 ?
Ni2 Ga2 Ga2 130.06(3) 1_565 3_655 ?
Ga2 Ga2 Ga2 90.0 3_665 3_655 ?
Ga2 Ga2 Ga2 90.0 3 3_655 ?
Ga2 Ga2 Ga2 179.999(1) 3_565 3_655 ?
Ni2' Ga2 Gd1 76.48(14) 1_455 . ?
Ni2' Ga2 Gd1 76.48(13) . . ?
Ni2 Ga2 Gd1 73.26(8) . . ?
Ni2 Ga2 Gd1 155.71(8) 1_565 . ?
Ga2 Ga2 Gd1 117.776(17) 3_665 . ?
Ga2 Ga2 Gd1 62.225(16) 3 . ?
Ga2 Ga2 Gd1 117.776(16) 3_565 . ?
Ga2 Ga2 Gd1 62.225(16) 3_655 . ?
Ni2' Ga2 Gd1 76.48(13) 1_455 1_565 ?
Ni2' Ga2 Gd1 76.48(13) . 1_565 ?
Ni2 Ga2 Gd1 155.71(8) . 1_565 ?
Ni2 Ga2 Gd1 73.26(8) 1_565 1_565 ?
Ga2 Ga2 Gd1 62.225(16) 3_665 1_565 ?
Ga2 Ga2 Gd1 117.776(16) 3 1_565 ?
Ga2 Ga2 Gd1 62.225(16) 3_565 1_565 ?
Ga2 Ga2 Gd1 117.776(16) 3_655 1_565 ?
Gd1 Ga2 Gd1 82.45(5) . 1_565 ?
Ni2' Ga2 Gd2 68.09(18) 1_455 1_455 ?
Ni2' Ga2 Gd2 148.12(19) . 1_455 ?
Ni2 Ga2 Gd2 71.49(6) . 1_455 ?
Ni2 Ga2 Gd2 71.49(6) 1_565 1_455 ?
Ga2 Ga2 Gd2 117.041(17) 3_665 1_455 ?
Ga2 Ga2 Gd2 62.958(16) 3 1_455 ?
Ga2 Ga2 Gd2 62.958(16) 3_565 1_455 ?
Ga2 Ga2 Gd2 117.041(16) 3_655 1_455 ?
Gd1 Ga2 Gd2 125.17(3) . 1_455 ?
Gd1 Ga2 Gd2 125.17(3) 1_565 1_455 ?
Ni2' Ga2 Gd2 148.12(19) 1_455 . ?
Ni2' Ga2 Gd2 68.09(18) . . ?
Ni2 Ga2 Gd2 71.49(6) . . ?
Ni2 Ga2 Gd2 71.49(6) 1_565 . ?
Ga2 Ga2 Gd2 62.958(17) 3_665 . ?
Ga2 Ga2 Gd2 117.041(17) 3 . ?
Ga2 Ga2 Gd2 117.041(16) 3_565 . ?
Ga2 Ga2 Gd2 62.958(17) 3_655 . ?
Gd1 Ga2 Gd2 125.17(3) . . ?
Gd1 Ga2 Gd2 125.17(3) 1_565 . ?
Gd2 Ga2 Gd2 80.03(5) 1_455 . ?
Ga1 Ni1 Ga1 180.0 11_566 3_655 ?
Ga1 Ni1 Ga1 73.68(3) 11_566 9_666 ?
Ga1 Ni1 Ga1 106.32(3) 3_655 9_666 ?
Ga1 Ni1 Ga1 115.98(6) 11_566 11_556 ?
Ga1 Ni1 Ga1 64.02(6) 3_655 11_556 ?
Ga1 Ni1 Ga1 73.68(3) 9_666 11_556 ?
Ga1 Ni1 Ga1 73.68(3) 11_566 9_566 ?
Ga1 Ni1 Ga1 106.32(3) 3_655 9_566 ?
Ga1 Ni1 Ga1 115.98(6) 9_666 9_566 ?
Ga1 Ni1 Ga1 73.68(3) 11_556 9_566 ?
Ga1 Ni1 Ga1 106.32(3) 11_566 1_655 ?
Ga1 Ni1 Ga1 73.68(3) 3_655 1_655 ?
Ga1 Ni1 Ga1 64.02(6) 9_666 1_655 ?
Ga1 Ni1 Ga1 106.32(3) 11_556 1_655 ?
Ga1 Ni1 Ga1 180.0 9_566 1_655 ?
Ga1 Ni1 Ga1 64.02(6) 11_566 3_665 ?
Ga1 Ni1 Ga1 115.98(6) 3_655 3_665 ?
Ga1 Ni1 Ga1 106.32(3) 9_666 3_665 ?
Ga1 Ni1 Ga1 180.0 11_556 3_665 ?
Ga1 Ni1 Ga1 106.32(3) 9_566 3_665 ?
Ga1 Ni1 Ga1 73.68(3) 1_655 3_665 ?
Ga1 Ni1 Ga1 106.32(3) 11_566 . ?
Ga1 Ni1 Ga1 73.68(3) 3_655 . ?
Ga1 Ni1 Ga1 180.0 9_666 . ?
Ga1 Ni1 Ga1 106.32(3) 11_556 . ?
Ga1 Ni1 Ga1 64.02(6) 9_566 . ?
Ga1 Ni1 Ga1 115.98(6) 1_655 . ?
Ga1 Ni1 Ga1 73.68(3) 3_665 . ?
Ge2' Ni2 Ga2 114.48(7) . 3 ?
Ge2' Ni2 Ga2 114.48(7) . 1_545 ?
Ga2 Ni2 Ga2 80.11(6) 3 1_545 ?
Ge2' Ni2 Ga2 114.48(7) . 3_655 ?
Ga2 Ni2 Ga2 131.04(14) 3 3_655 ?
Ga2 Ni2 Ga2 80.11(6) 1_545 3_655 ?
Ge2' Ni2 Ga2 114.48(7) . . ?
Ga2 Ni2 Ga2 80.11(6) 3 . ?
Ga2 Ni2 Ga2 131.04(14) 1_545 . ?
Ga2 Ni2 Ga2 80.11(6) 3_655 . ?
Ge2' Ni2 Ge2 0.000(1) . . ?
Ga2 Ni2 Ge2 114.48(7) 3 . ?
Ga2 Ni2 Ge2 114.48(7) 1_545 . ?
Ga2 Ni2 Ge2 114.48(7) 3_655 . ?
Ga2 Ni2 Ge2 114.48(7) . . ?
Ge2' Ni2 Gd2 62.51(5) . 1_445 ?
Ga2 Ni2 Gd2 67.69(4) 3 1_445 ?
Ga2 Ni2 Gd2 67.69(4) 1_545 1_445 ?
Ga2 Ni2 Gd2 139.655(15) 3_655 1_445 ?
Ga2 Ni2 Gd2 139.655(15) . 1_445 ?
Ge2 Ni2 Gd2 62.51(5) . 1_445 ?
Ge2' Ni2 Gd2 62.51(5) . 1_545 ?
Ga2 Ni2 Gd2 139.655(15) 3 1_545 ?
Ga2 Ni2 Gd2 67.69(4) 1_545 1_545 ?
Ga2 Ni2 Gd2 67.69(4) 3_655 1_545 ?
Ga2 Ni2 Gd2 139.655(15) . 1_545 ?
Ge2 Ni2 Gd2 62.51(5) . 1_545 ?
Gd2 Ni2 Gd2 77.70(4) 1_445 1_545 ?
Ge2' Ni2 Gd2 62.51(5) . 1_455 ?
Ga2 Ni2 Gd2 67.69(4) 3 1_455 ?
Ga2 Ni2 Gd2 139.655(15) 1_545 1_455 ?
Ga2 Ni2 Gd2 139.655(15) 3_655 1_455 ?
Ga2 Ni2 Gd2 67.69(4) . 1_455 ?
Ge2 Ni2 Gd2 62.51(5) . 1_455 ?
Gd2 Ni2 Gd2 77.70(4) 1_445 1_455 ?
Gd2 Ni2 Gd2 125.02(10) 1_545 1_455 ?
Ge2' Ni2 Gd2 62.51(5) . . ?
Ga2 Ni2 Gd2 139.655(15) 3 . ?
Ga2 Ni2 Gd2 139.655(15) 1_545 . ?
Ga2 Ni2 Gd2 67.69(4) 3_655 . ?
Ga2 Ni2 Gd2 67.69(4) . . ?
Ge2 Ni2 Gd2 62.51(5) . . ?
Gd2 Ni2 Gd2 125.02(10) 1_445 . ?
Gd2 Ni2 Gd2 77.70(4) 1_545 . ?
Gd2 Ni2 Gd2 77.70(4) 1_455 . ?
Ge2' Ni2 Gd1 180.000(1) . . ?
Ga2 Ni2 Gd1 65.52(7) 3 . ?
Ga2 Ni2 Gd1 65.52(7) 1_545 . ?
Ga2 Ni2 Gd1 65.52(7) 3_655 . ?
Ga2 Ni2 Gd1 65.52(7) . . ?
Ge2 Ni2 Gd1 180.0 . . ?
Gd2 Ni2 Gd1 117.49(5) 1_445 . ?
Gd2 Ni2 Gd1 117.49(5) 1_545 . ?
Gd2 Ni2 Gd1 117.49(5) 1_455 . ?
Gd2 Ni2 Gd1 117.49(5) . . ?
Ge1 Ni2' Ga2 108.11(18) . . ?
Ge1 Ni2' Ga2 108.11(18) . 3_665 ?
Ga2 Ni2' Ga2 84.46(11) . 3_665 ?
Ge1 Ni2' Ga2 108.11(18) . 1_655 ?
Ga2 Ni2' Ga2 143.8(4) . 1_655 ?
Ga2 Ni2' Ga2 84.46(11) 3_665 1_655 ?
Ge1 Ni2' Ga2 108.11(18) . 3_655 ?
Ga2 Ni2' Ga2 84.46(11) . 3_655 ?
Ga2 Ni2' Ga2 143.8(4) 3_665 3_655 ?
Ga2 Ni2' Ga2 84.46(11) 1_655 3_655 ?
Ge1 Ni2' Gd2 180.0 . . ?
Ga2 Ni2' Gd2 71.89(18) . . ?
Ga2 Ni2' Gd2 71.89(18) 3_665 . ?
Ga2 Ni2' Gd2 71.89(18) 1_655 . ?
Ga2 Ni2' Gd2 71.89(18) 3_655 . ?
Ge1 Ni2' Gd1 60.07(11) . . ?
Ga2 Ni2' Gd1 64.70(7) . . ?
Ga2 Ni2' Gd1 137.52(9) 3_665 . ?
Ga2 Ni2' Gd1 137.52(9) 1_655 . ?
Ga2 Ni2' Gd1 64.70(7) 3_655 . ?
Gd2 Ni2' Gd1 119.93(11) . . ?
Ge1 Ni2' Gd1 60.07(11) . 1_665 ?
Ga2 Ni2' Gd1 137.52(9) . 1_665 ?
Ga2 Ni2' Gd1 64.70(7) 3_665 1_665 ?
Ga2 Ni2' Gd1 64.70(7) 1_655 1_665 ?
Ga2 Ni2' Gd1 137.52(9) 3_655 1_665 ?
Gd2 Ni2' Gd1 119.93(11) . 1_665 ?
Gd1 Ni2' Gd1 120.1(2) . 1_665 ?
Ge1 Ni2' Gd1 60.07(11) . 1_565 ?
Ga2 Ni2' Gd1 64.70(7) . 1_565 ?
Ga2 Ni2' Gd1 64.70(7) 3_665 1_565 ?
Ga2 Ni2' Gd1 137.52(9) 1_655 1_565 ?
Ga2 Ni2' Gd1 137.52(9) 3_655 1_565 ?
Gd2 Ni2' Gd1 119.93(11) . 1_565 ?
Gd1 Ni2' Gd1 75.58(9) . 1_565 ?
Gd1 Ni2' Gd1 75.58(9) 1_665 1_565 ?
Ge1 Ni2' Gd1 60.07(11) . 1_655 ?
Ga2 Ni2' Gd1 137.52(9) . 1_655 ?
Ga2 Ni2' Gd1 137.52(9) 3_665 1_655 ?
Ga2 Ni2' Gd1 64.70(7) 1_655 1_655 ?
Ga2 Ni2' Gd1 64.70(7) 3_655 1_655 ?
Gd2 Ni2' Gd1 119.93(11) . 1_655 ?
Gd1 Ni2' Gd1 75.58(9) . 1_655 ?
Gd1 Ni2' Gd1 75.58(9) 1_665 1_655 ?
Gd1 Ni2' Gd1 120.1(2) 1_565 1_655 ?

loop_
_geom_bond_atom_site_label_1
_geom_bond_atom_site_label_2
_geom_bond_distance
_geom_bond_site_symmetry_2
_geom_bond_publ_flag
Gd1 Ge1 2.9563(13) 1_445 ?
Gd1 Ge1 2.9563(13) . ?
Gd1 Ge1 2.9563(13) 1_455 ?
Gd1 Ge1 2.9563(13) 1_545 ?
Gd1 Ga2 3.1720(16) . ?
Gd1 Ga2 3.1720(16) 11_455 ?
Gd1 Ga2 3.1720(16) 3_655 ?
Gd1 Ga2 3.1720(16) 9 ?
Gd1 Ga2 3.1720(16) 11 ?
Gd1 Ga2 3.1720(16) 1_545 ?
Gd1 Ga2 3.1720(16) 9_565 ?
Gd1 Ga2 3.1720(16) 3 ?
Gd2 Ge2' 2.963(2) 1_665 ?
Gd2 Ge2' 2.963(2) 1_565 ?
Gd2 Ge2' 2.963(2) 1_655 ?
Gd2 Ge2' 2.963(2) . ?
Gd2 Ge2 3.056(2) . ?
Gd2 Ge2 3.056(2) 1_665 ?
Gd2 Ge2 3.056(2) 1_565 ?
Gd2 Ge2 3.056(2) 1_655 ?
Gd2 Ga1 3.1340(16) . ?
Gd2 Ga1 3.1340(16) 3_665 ?
Gd2 Ga1 3.1340(16) 1_655 ?
Gd2 Ga1 3.1340(16) 3_655 ?
Ge1 Ni2' 1.702(7) . ?
Ge1 Ni2' 1.702(7) 9_665 ?
Ge1 Gd1 2.9563(13) 1_665 ?
Ge1 Gd1 2.9563(13) 1_655 ?
Ge1 Gd1 2.9563(13) 1_565 ?
Ge2 Ge2' 0.58(2) . ?
Ge2 Ni2 2.314(8) . ?
Ge2 Ga1 2.608(4) . ?
Ge2 Ga1 2.608(4) 3_655 ?
Ge2 Ga1 2.608(4) 3 ?
Ge2 Ga1 2.608(4) 1_545 ?
Ge2 Gd2 3.056(2) 1_445 ?
Ge2 Gd2 3.056(2) 1_455 ?
Ge2 Gd2 3.056(2) 1_545 ?
Ge2' Ni2 1.73(3) . ?
Ge2' Gd2 2.963(2) 1_445 ?
Ge2' Gd2 2.963(2) 1_455 ?
Ge2' Gd2 2.963(2) 1_545 ?
Ga1 Ni1 2.4654(11) . ?
Ga1 Ni1 2.4654(11) 1_455 ?
Ga1 Ga1 2.614(3) 9_566 ?
Ga1 Ge2 2.608(4) 1_565 ?
Ga1 Ga1 2.9563(13) 3_665 ?
Ga1 Ga1 2.9563(13) 3 ?
Ga1 Ga1 2.9563(13) 3_565 ?
Ga1 Ga1 2.9563(13) 3_655 ?
Ga1 Gd2 3.1340(15) 1_455 ?
Ga2 Ni2' 2.199(2) 1_455 ?
Ga2 Ni2' 2.199(2) . ?
Ga2 Ni2 2.2970(15) . ?
Ga2 Ni2 2.2970(15) 1_565 ?
Ga2 Ga2 2.9563(13) 3_665 ?
Ga2 Ga2 2.9563(13) 3 ?
Ga2 Ga2 2.9563(13) 3_565 ?
Ga2 Ga2 2.9563(13) 3_655 ?
Ga2 Gd1 3.1720(16) 1_565 ?
Ga2 Gd2 3.2513(17) 1_455 ?
Ni1 Ga1 2.4653(11) 11_566 ?
Ni1 Ga1 2.4653(11) 3_655 ?
Ni1 Ga1 2.4653(11) 9_666 ?
Ni1 Ga1 2.4653(11) 11_556 ?
Ni1 Ga1 2.4653(11) 9_566 ?
Ni1 Ga1 2.4653(11) 1_655 ?
Ni1 Ga1 2.4653(11) 3_665 ?
Ni2 Ga2 2.2970(15) 3 ?
Ni2 Ga2 2.2970(15) 1_545 ?
Ni2 Ga2 2.2970(15) 3_655 ?
Ni2 Gd2 3.3326(18) 1_445 ?
Ni2 Gd2 3.3326(18) 1_545 ?
Ni2 Gd2 3.3326(18) 1_455 ?
Ni2' Ga2 2.199(2) 3_665 ?
Ni2' Ga2 2.199(2) 1_655 ?
Ni2' Ga2 2.199(2) 3_655 ?
Ni2' Gd1 3.411(4) 1_665 ?
Ni2' Gd1 3.411(4) 1_565 ?
Ni2' Gd1 3.411(4) 1_655 ?
